data_7111143
loop_
_publ_author_name
'Lee, Dong-Heon'
'Chen, Junyi'
'Faller, Jack W.'
'Crabtree, Robert H.'

_publ_contact_author
;
        ' Jack Faller
   Department of Chemistry, Yale University, 
   225 Prospect St, New Haven, CT 06520-8107 U.S.A. '
;
_publ_section_title
;
 Reversible \a-elimination in the conversion of N--CH3 to N--CH&#xE006;Ir
 by double C--H activation
;
_journal_issue 2
_journal_name_full 'Chemical Communications'
_journal_page_first 213
_journal_paper_doi 10.1039/b007679l
_journal_year 2001
_chemical_formula_sum 'C46 H46 B Cl2 F4 Ir N2 P2'
_chemical_formula_weight 1038.76
_space_group_IT_number 2
_symmetry_cell_setting triclinic
_symmetry_Int_Tables_number 2
_symmetry_space_group_name_Hall '-P 1'
_symmetry_space_group_name_H-M 'P -1'
_audit_creation_date 'Thu Sep  8 15:56:46 2000'
_audit_creation_method 'from TEXRAY.INF file'
_cell_angle_alpha 100.210(2)
_cell_angle_beta 107.894(2)
_cell_angle_gamma 101.536(2)
_cell_formula_units_Z 2
_cell_length_a 11.8113(4)
_cell_length_b 12.6330(5)
_cell_length_c 16.5025(7)
_cell_measurement_reflns_used 0
_cell_measurement_temperature 183.2
_cell_measurement_theta_max 0.0
_cell_measurement_theta_min 0.0
_cell_volume 2219.41(16)
_computing_cell_refinement Denzo_SMN
_computing_data_reduction teXsan
_computing_publication_material teXsan
_computing_structure_refinement teXsan
_diffrn_ambient_temperature 183.2
_diffrn_measurement_device KappaCCD
_diffrn_orient_matrix_UB_11 0.00000
_diffrn_orient_matrix_UB_12 0.00000
_diffrn_orient_matrix_UB_13 0.00000
_diffrn_orient_matrix_UB_21 0.00000
_diffrn_orient_matrix_UB_22 0.00000
_diffrn_orient_matrix_UB_23 0.00000
_diffrn_orient_matrix_UB_31 0.00000
_diffrn_orient_matrix_UB_32 0.00000
_diffrn_orient_matrix_UB_33 0.00000
_diffrn_radiation_monochromator graphite
_diffrn_radiation_source 'X-ray tube'
_diffrn_radiation_type MoKalpha
_diffrn_radiation_wavelength 0.7107
_diffrn_reflns_av_R_equivalents 4.97
_diffrn_reflns_limit_h_max 15
_diffrn_reflns_limit_h_min 0
_diffrn_reflns_limit_k_max 16
_diffrn_reflns_limit_k_min -16
_diffrn_reflns_limit_l_max 19
_diffrn_reflns_limit_l_min -21
_diffrn_reflns_number 19020
_diffrn_reflns_theta_max 27.49
_diffrn_standards_decay_% 0.00
_diffrn_standards_interval_count 0
_diffrn_standards_number 0
_exptl_absorpt_coefficient_mu 3.260
_exptl_absorpt_correction_type none
_exptl_crystal_colour yellow
_exptl_crystal_density_diffrn 1.551
_exptl_crystal_description needle
_exptl_crystal_F_000 1036.00
_exptl_crystal_size_max 0.024
_exptl_crystal_size_mid 0.012
_exptl_crystal_size_min 0.007
_refine_diff_density_max 1.09
_refine_diff_density_min -1.35
_refine_ls_extinction_method none
_refine_ls_goodness_of_fit_obs 1.337
_refine_ls_matrix_type full
_refine_ls_number_parameters 517
_refine_ls_number_reflns 6997
_refine_ls_number_restraints 0
_refine_ls_R_factor_obs 0.0435
_refine_ls_shift/esd_max 0.0030
_refine_ls_structure_factor_coef F
_refine_ls_weighting_scheme sigma
_refine_ls_wR_factor_obs 0.0424
_reflns_number_observed 6997
_reflns_number_total 9866
_reflns_observed_criterion 3.00
_cod_data_source_file b007679lsup1.cif
_cod_data_source_block 2063_IrP2(pyNetMeC_)_BF4_3_ChemComm
_cod_original_cell_volume 2219.4(2)
_cod_original_sg_symbol_H-M 'P -1       '
_cod_original_formula_sum 'C46 H46 B Cl2 F4 Ir N2 P2 '
_cod_database_code 7111143

loop_
_symmetry_equiv_pos_as_xyz
'   +x,   +y,   +z'
'   -x,   -y,   -z'

loop_
_atom_site_aniso_label
_atom_site_aniso_U_11
_atom_site_aniso_U_22
_atom_site_aniso_U_33
_atom_site_aniso_U_12
_atom_site_aniso_U_13
_atom_site_aniso_U_23
Ir(1) 0.0242(1) 0.0333(1) 0.0262(1) 0.00534(9) 0.00709(9) 0.01012(9)
Cl(1) 0.083(1) 0.070(1) 0.056(1) 0.015(1) 0.014(1) 0.005(1)
Cl(2) 0.102(2) 0.100(2) 0.098(2) 0.043(1) 0.027(1) 0.050(1)
P(1) 0.0281(8) 0.0405(9) 0.0227(8) 0.0070(7) 0.0086(6) 0.0098(7)
P(2) 0.0255(8) 0.0301(8) 0.0285(8) 0.0051(6) 0.0065(6) 0.0068(7)
F(1) 0.107(4) 0.073(3) 0.144(5) 0.026(3) 0.056(4) -0.019(3)
F(2) 0.074(3) 0.058(3) 0.082(3) 0.032(2) 0.039(2) 0.023(2)
F(3) 0.146(5) 0.092(4) 0.158(5) 0.056(4) 0.035(4) 0.065(4)
F(4) 0.067(3) 0.082(4) 0.295(8) -0.015(3) 0.100(4) -0.028(5)
N(1) 0.026(2) 0.035(3) 0.022(2) 0.007(2) 0.005(2) 0.010(2)
N(2) 0.031(3) 0.026(3) 0.035(3) 0.007(2) 0.014(2) 0.008(2)
C(1) 0.025(3) 0.030(3) 0.026(3) 0.012(2) 0.010(2) 0.010(3)
C(2) 0.045(4) 0.046(4) 0.038(4) 0.020(3) 0.020(3) 0.018(3)
C(3) 0.046(4) 0.048(4) 0.030(3) 0.014(3) 0.005(3) 0.004(3)
C(4) 0.045(4) 0.031(3) 0.035(4) 0.015(3) 0.003(3) -0.001(3)
C(5) 0.028(3) 0.029(3) 0.039(3) 0.002(3) 0.004(3) 0.011(3)
C(6) 0.026(3) 0.025(3) 0.040(3) 0.013(2) 0.014(2) 0.013(3)
C(7) 0.042(4) 0.033(3) 0.048(4) 0.001(3) 0.011(3) 0.004(3)
C(8) 0.047(4) 0.037(4) 0.050(4) 0.006(3) 0.021(3) 0.017(3)
C(9) 0.075(5) 0.036(4) 0.060(4) 0.019(3) 0.028(4) 0.026(3)
C(10) 0.029(3) 0.040(4) 0.023(3) 0.007(3) 0.011(2) 0.007(3)
C(11) 0.030(3) 0.050(4) 0.044(4) 0.014(3) 0.003(3) 0.000(3)
C(12) 0.040(4) 0.059(5) 0.053(4) 0.012(3) -0.005(3) 0.002(4)
C(13) 0.032(3) 0.055(4) 0.030(3) -0.003(3) 0.006(3) 0.006(3)
C(14) 0.039(4) 0.035(4) 0.064(4) 0.001(3) 0.018(3) 0.017(3)
C(15) 0.032(3) 0.041(4) 0.058(4) 0.009(3) 0.010(3) 0.024(3)
C(16) 0.029(3) 0.036(3) 0.031(3) 0.007(3) 0.008(3) 0.003(3)
C(17) 0.145(8) 0.043(5) 0.050(5) -0.009(5) 0.045(5) -0.007(4)
C(18) 0.25(1) 0.041(6) 0.096(8) 0.004(7) 0.097(9) -0.011(6)
C(19) 0.166(10) 0.037(5) 0.121(8) 0.009(5) 0.091(8) 0.016(6)
C(20) 0.060(4) 0.056(5) 0.073(5) 0.024(4) 0.031(4) 0.037(4)
C(21) 0.056(4) 0.050(4) 0.035(3) 0.027(3) 0.022(3) 0.013(3)
C(22) 0.033(3) 0.051(4) 0.025(3) -0.003(3) 0.005(3) 0.009(3)
C(23) 0.074(5) 0.098(6) 0.045(4) 0.057(5) 0.037(4) 0.041(4)
C(24) 0.094(6) 0.120(8) 0.078(6) 0.057(6) 0.068(5) 0.046(6)
C(25) 0.070(6) 0.150(9) 0.030(4) -0.011(5) 0.023(4) 0.028(5)
C(26) 0.033(5) 0.35(2) 0.075(6) 0.012(7) 0.016(4) 0.123(9)
C(27) 0.032(4) 0.26(1) 0.068(5) 0.027(6) 0.016(4) 0.102(7)
C(28) 0.032(3) 0.030(3) 0.015(3) 0.009(2) 0.002(2) 0.004(2)
C(29) 0.032(3) 0.036(3) 0.021(3) 0.006(3) 0.009(2) 0.007(3)
C(30) 0.047(4) 0.033(4) 0.026(3) 0.000(3) 0.009(3) 0.002(3)
C(31) 0.056(4) 0.035(4) 0.031(3) 0.011(3) 0.019(3) 0.006(3)
C(32) 0.050(4) 0.047(4) 0.028(3) 0.020(3) 0.020(3) 0.007(3)
C(33) 0.035(3) 0.035(3) 0.033(3) 0.009(3) 0.011(3) 0.010(3)
C(34) 0.029(3) 0.026(3) 0.055(4) 0.010(3) 0.016(3) 0.015(3)
C(35) 0.035(3) 0.045(4) 0.074(5) 0.017(3) 0.034(3) 0.026(4)
C(36) 0.059(5) 0.075(5) 0.105(6) 0.046(4) 0.057(5) 0.062(5)
C(37) 0.041(5) 0.044(5) 0.166(10) 0.014(4) 0.045(6) 0.039(6)
C(38) 0.048(5) 0.041(5) 0.137(9) 0.004(4) 0.020(5) 0.026(5)
C(39) 0.040(4) 0.038(4) 0.076(5) 0.008(3) 0.014(4) 0.013(4)
C(50) 0.067(5) 0.065(5) 0.094(6) 0.011(4) 0.040(5) -0.010(5)
B(1) 0.058(6) 0.028(4) 0.096(7) 0.007(4) 0.029(5) 0.013(5)

loop_
_atom_site_label
_atom_site_fract_x
_atom_site_fract_y
_atom_site_fract_z
_atom_site_U_iso_or_equiv
_atom_site_thermal_displace_type
Ir(1) 0.02253(2) 0.21089(2) 0.30972(1) 0.02843(6) Uij
Cl(1) -0.3021(2) 0.3054(2) -0.0188(1) 0.0743(6) Uij
Cl(2) -0.4324(2) 0.3638(2) -0.1754(2) 0.0963(9) Uij
P(1) -0.1608(1) 0.2413(1) 0.31437(9) 0.0307(4) Uij
P(2) 0.2040(1) 0.1596(1) 0.34397(9) 0.0293(4) Uij
F(1) 0.2098(5) 0.2132(4) 0.8717(4) 0.111(2) Uij
F(2) 0.1666(4) 0.3563(3) 0.9494(3) 0.066(1) Uij
F(3) 0.2476(6) 0.2394(5) 1.0183(4) 0.128(2) Uij
F(4) 0.3596(4) 0.3587(4) 0.9690(5) 0.155(3) Uij
N(1) -0.0332(4) 0.1525(4) 0.1696(3) 0.028(1) Uij
N(2) 0.0721(4) 0.3366(4) 0.1897(3) 0.030(1) Uij
C(1) 0.0032(4) 0.2314(4) 0.1313(3) 0.026(1) Uij
C(2) -0.0266(5) 0.2090(5) 0.0398(4) 0.040(2) Uij
C(3) -0.0954(5) 0.1028(5) -0.0103(4) 0.044(2) Uij
C(4) -0.1334(5) 0.0228(5) 0.0293(4) 0.040(2) Uij
C(5) -0.1003(5) 0.0493(5) 0.1185(4) 0.034(2) Uij
C(6) 0.0871(4) 0.3493(4) 0.2745(4) 0.028(2) Uij
C(7) 0.1556(5) 0.4626(5) 0.3350(4) 0.045(2) Uij
C(8) 0.1275(5) 0.4236(5) 0.1524(4) 0.044(2) Uij
C(9) 0.0413(6) 0.4918(5) 0.1187(4) 0.053(2) Uij
C(10) -0.3012(5) 0.1492(5) 0.2275(3) 0.031(2) Uij
C(11) -0.3983(5) 0.1854(5) 0.1806(4) 0.045(2) Uij
C(12) -0.5030(6) 0.1104(6) 0.1169(4) 0.058(2) Uij
C(13) -0.5128(5) -0.0019(6) 0.0992(4) 0.043(2) Uij
C(14) -0.4176(6) -0.0405(5) 0.1459(4) 0.047(2) Uij
C(15) -0.3122(5) 0.0353(5) 0.2083(4) 0.044(2) Uij
C(16) -0.1700(5) 0.3820(5) 0.3102(4) 0.034(2) Uij
C(17) -0.1486(9) 0.4646(6) 0.3847(5) 0.085(3) Uij
C(18) -0.147(1) 0.5722(8) 0.3789(7) 0.128(4) Uij
C(19) -0.1669(10) 0.5999(7) 0.3000(7) 0.102(4) Uij
C(20) -0.1871(6) 0.5216(6) 0.2263(5) 0.057(2) Uij
C(21) -0.1862(6) 0.4139(5) 0.2316(4) 0.043(2) Uij
C(22) -0.1932(5) 0.2259(5) 0.4136(4) 0.040(2) Uij
C(23) -0.2998(7) 0.2411(7) 0.4225(4) 0.060(3) Uij
C(24) -0.3237(8) 0.2343(8) 0.4991(6) 0.081(3) Uij
C(25) -0.2435(8) 0.2073(8) 0.5655(5) 0.087(3) Uij
C(26) -0.1421(7) 0.183(1) 0.5533(6) 0.150(5) Uij
C(27) -0.1165(6) 0.192(1) 0.4781(5) 0.115(4) Uij
C(28) 0.2018(5) 0.0240(4) 0.2815(3) 0.028(1) Uij
C(29) 0.0964(5) -0.0654(5) 0.2553(3) 0.031(2) Uij
C(30) 0.0968(5) -0.1725(5) 0.2173(4) 0.039(2) Uij
C(31) 0.2013(6) -0.1915(5) 0.2028(4) 0.040(2) Uij
C(32) 0.3062(5) -0.1027(5) 0.2269(4) 0.040(2) Uij
C(33) 0.3063(5) 0.0042(5) 0.2651(4) 0.035(2) Uij
C(34) 0.3284(5) 0.2579(5) 0.3294(4) 0.036(2) Uij
C(35) 0.3239(5) 0.2605(5) 0.2460(5) 0.046(2) Uij
C(36) 0.4099(7) 0.3458(7) 0.2333(6) 0.063(3) Uij
C(37) 0.4971(7) 0.4260(7) 0.3048(8) 0.080(3) Uij
C(38) 0.5010(7) 0.4234(6) 0.3876(7) 0.080(3) Uij
C(39) 0.4185(6) 0.3404(5) 0.4009(5) 0.054(2) Uij
C(40) 0.2694(5) 0.1482(5) 0.4569(4) 0.035(1) Uij
C(41) 0.2004(9) 0.1431(9) 0.5142(7) 0.032(3) Uij
C(42) 0.248(1) 0.1231(10) 0.5973(8) 0.041(3) Uij
C(43) 0.3635(8) 0.1204(8) 0.6257(6) 0.081(2) Uij
C(44) 0.425(1) 0.103(1) 0.5650(8) 0.035(3) Uij
C(45) 0.380(1) 0.120(1) 0.4865(7) 0.032(3) Uij
C(46) 0.279(1) 0.242(1) 0.5217(9) 0.057(4) Uij
C(47) 0.335(1) 0.244(1) 0.611(1) 0.070(4) Uij
C(48) 0.383(2) 0.069(2) 0.569(1) 0.071(5) Uij
C(49) 0.328(1) 0.070(1) 0.4767(10) 0.060(4) Uij
C(50) -0.3915(7) 0.3879(7) -0.0598(6) 0.078(3) Uij
B(1) 0.2461(8) 0.2924(7) 0.9493(7) 0.061(3) Uij
H(1) 0.066(5) 0.250(4) 0.404(3) 0.05(1) Uij
H(2) -0.026(4) 0.103(4) 0.326(3) 0.04(1) Uij
H(3) -0.0003 0.2653 0.0132 0.0476 Uij
H(4) -0.1164 0.0850 -0.0724 0.0527 Uij
H(5) -0.1822 -0.0501 -0.0051 0.0483 Uij
H(6) -0.1252 -0.0068 0.1458 0.0412 Uij
H(7) 0.1606 0.4614 0.3934 0.0538 Uij
H(8) 0.2366 0.4830 0.3333 0.0538 Uij
H(9) 0.1130 0.5155 0.3168 0.0538 Uij
H(10) 0.2006 0.4721 0.1971 0.0529 Uij
H(11) 0.1478 0.3879 0.1051 0.0529 Uij
H(12) 0.0204 0.5278 0.1655 0.0641 Uij
H(13) 0.0808 0.5464 0.0961 0.0641 Uij
H(14) -0.0316 0.4442 0.0732 0.0641 Uij
H(15) -0.3929 0.2630 0.1923 0.0538 Uij
H(16) -0.5686 0.1369 0.0853 0.0695 Uij
H(17) -0.5846 -0.0530 0.0551 0.0521 Uij
H(18) -0.4246 -0.1184 0.1353 0.0559 Uij
H(19) -0.2457 0.0088 0.2386 0.0525 Uij
H(20) -0.1348 0.4470 0.4399 0.1016 Uij
H(21) -0.1326 0.6283 0.4305 0.1533 Uij
H(22) -0.1661 0.6745 0.2973 0.1221 Uij
H(23) -0.2018 0.5403 0.1714 0.0682 Uij
H(24) -0.1971 0.3597 0.1800 0.0517 Uij
H(25) -0.3590 0.2568 0.3757 0.0724 Uij
H(26) -0.3971 0.2487 0.5050 0.0974 Uij
H(27) -0.2577 0.2055 0.6189 0.1048 Uij
H(28) -0.0876 0.1587 0.5972 0.1805 Uij
H(29) -0.0447 0.1750 0.4713 0.1377 Uij
H(30) 0.0236 -0.0529 0.2635 0.0367 Uij
H(31) 0.0251 -0.2330 0.2011 0.0466 Uij
H(32) 0.2013 -0.2648 0.1766 0.0486 Uij
H(33) 0.3781 -0.1155 0.2171 0.0475 Uij
H(34) 0.3778 0.0646 0.2804 0.0415 Uij
H(35) 0.2634 0.2053 0.1967 0.0551 Uij
H(36) 0.4073 0.3477 0.1755 0.0759 Uij
H(37) 0.5547 0.4832 0.2963 0.0960 Uij
H(38) 0.5611 0.4793 0.4368 0.0955 Uij
H(39) 0.4228 0.3391 0.4592 0.0645 Uij
H(40) 0.1198 0.1536 0.4955 0.0383 Uij
H(41) 0.1981 0.1119 0.6320 0.0490 Uij
H(42) 0.4059 0.1299 0.6868 0.0976 Uij
H(43) 0.4987 0.0792 0.5809 0.0426 Uij
H(44) 0.4255 0.1137 0.4482 0.0387 Uij
H(45) -0.4649 0.3722 -0.0464 0.0939 Uij
H(46) -0.3469 0.4640 -0.0329 0.0939 Uij

loop_
_atom_type_symbol
_atom_type_oxidation_number
_atom_type_number_in_cell
_atom_type_scat_dispersion_real
_atom_type_scat_dispersion_imag
_atom_type_scat_source
Ir 0 2 -1.444 7.990 'International Tables'
Cl 0 4 0.148 0.159 'International Tables'
P 0 4 0.102 0.094 'International Tables'
F 0 8 0.017 0.010 'International Tables'
N 0 4 0.006 0.003 'International Tables'
C 0 92 0.003 0.002 'International Tables'
B 0 2 0.001 0.001 'International Tables'
H 0 92 0.000 0.000 'International Tables'

loop_
_geom_angle_atom_site_label_1
_geom_angle_atom_site_label_2
_geom_angle_atom_site_label_3
_geom_angle
_geom_angle_publ_flag
P(1) Ir(1) P(2) 161.44(5) yes
P(1) Ir(1) N(1) 97.7(1) yes
P(1) Ir(1) C(6) 98.9(1) yes
P(2) Ir(1) N(1) 96.6(1) yes
P(2) Ir(1) C(6) 95.8(1) yes
N(1) Ir(1) C(6) 77.2(2) yes
Ir(1) P(1) C(10) 116.3(2) yes
Ir(1) P(1) C(16) 113.0(2) yes
Ir(1) P(1) C(22) 115.7(2) yes
C(10) P(1) C(16) 105.2(3) yes
C(10) P(1) C(22) 101.8(2) yes
C(16) P(1) C(22) 103.2(3) yes
Ir(1) P(2) C(28) 117.5(2) yes
Ir(1) P(2) C(34) 112.6(2) yes
Ir(1) P(2) C(40) 115.8(2) yes
C(28) P(2) C(34) 103.7(2) yes
C(28) P(2) C(40) 100.9(3) yes
C(34) P(2) C(40) 104.6(3) yes
Ir(1) N(1) C(1) 113.5(3) yes
Ir(1) N(1) C(5) 127.7(4) yes
C(1) N(1) C(5) 118.9(4) yes
C(1) N(2) C(6) 117.7(4) yes
C(1) N(2) C(8) 117.4(4) yes
C(6) N(2) C(8) 124.8(4) yes
N(1) C(1) N(2) 115.0(4) yes
N(1) C(1) C(2) 121.6(5) yes
N(2) C(1) C(2) 123.5(5) yes
C(1) C(2) C(3) 117.9(5) yes
C(2) C(3) C(4) 120.2(5) yes
C(3) C(4) C(5) 119.0(5) yes
N(1) C(5) C(4) 122.3(5) yes
Ir(1) C(6) N(2) 116.5(4) yes
Ir(1) C(6) C(7) 126.3(4) yes
N(2) C(6) C(7) 117.1(5) yes
N(2) C(8) C(9) 112.5(5) yes
P(1) C(10) C(11) 124.3(5) yes
P(1) C(10) C(15) 117.9(4) yes
C(11) C(10) C(15) 117.8(5) yes
C(10) C(11) C(12) 121.0(6) yes
C(11) C(12) C(13) 120.4(6) yes
C(12) C(13) C(14) 119.8(5) yes
C(13) C(14) C(15) 119.4(6) yes
C(10) C(15) C(14) 121.6(6) yes
P(1) C(16) C(17) 122.5(5) yes
P(1) C(16) C(21) 120.1(4) yes
C(17) C(16) C(21) 117.1(6) yes
C(16) C(17) C(18) 120.2(8) yes
C(17) C(18) C(19) 121.1(8) yes
C(18) C(19) C(20) 120.2(8) yes
C(19) C(20) C(21) 119.2(7) yes
C(16) C(21) C(20) 122.2(6) yes
P(1) C(22) C(23) 120.3(5) yes
P(1) C(22) C(27) 121.8(5) yes
C(23) C(22) C(27) 117.8(6) yes
C(22) C(23) C(24) 121.0(6) yes
C(23) C(24) C(25) 120.7(7) yes
C(24) C(25) C(26) 118.0(6) yes
C(25) C(26) C(27) 121.3(8) yes
C(22) C(27) C(26) 120.7(8) yes
P(2) C(28) C(29) 119.3(4) yes
P(2) C(28) C(33) 122.0(4) yes
C(29) C(28) C(33) 118.5(5) yes
C(28) C(29) C(30) 120.7(5) yes
C(29) C(30) C(31) 120.3(5) yes
C(30) C(31) C(32) 119.6(5) yes
C(31) C(32) C(33) 120.2(5) yes
C(28) C(33) C(32) 120.6(5) yes
P(2) C(34) C(35) 119.1(4) yes
P(2) C(34) C(39) 121.4(5) yes
C(35) C(34) C(39) 118.9(6) yes
C(34) C(35) C(36) 119.8(6) yes
C(35) C(36) C(37) 120.0(7) yes
C(36) C(37) C(38) 120.1(7) yes
C(37) C(38) C(39) 120.5(8) yes
C(34) C(39) C(38) 120.7(7) yes
P(2) C(40) C(41) 122.8(6) yes
P(2) C(40) C(45) 121.5(6) yes
P(2) C(40) C(46) 114.0(7) yes
P(2) C(40) C(49) 122.4(7) yes
C(41) C(40) C(45) 114.3(7) yes
C(41) C(40) C(46) 57.5(7) yes
C(41) C(40) C(49) 98.8(9) yes
C(45) C(40) C(46) 105.6(8) yes
C(45) C(40) C(49) 31.7(7) yes
C(46) C(40) C(49) 121.9(10) yes
C(40) C(41) C(42) 121.8(9) yes
C(40) C(41) C(46) 60.5(8) yes
C(42) C(41) C(46) 102(1) yes
C(41) C(42) C(43) 118(1) yes
C(41) C(42) C(47) 78.6(9) yes
C(43) C(42) C(47) 71.3(8) yes
C(42) C(43) C(44) 119.8(10) yes
C(42) C(43) C(47) 62.2(8) yes
C(42) C(43) C(48) 108(1) yes
C(44) C(43) C(47) 99.0(9) yes
C(44) C(43) C(48) 25.2(10) yes
C(47) C(43) C(48) 115(1) yes
C(43) C(44) C(45) 119(1) yes
C(43) C(44) C(48) 52(2) yes
C(43) C(44) C(49) 105(1) yes
C(45) C(44) C(48) 106(2) yes
C(45) C(44) C(49) 30.2(7) yes
C(48) C(44) C(49) 77(2) yes
C(40) C(45) C(44) 123(1) yes
C(40) C(45) C(48) 108.5(10) yes
C(40) C(45) C(49) 70(1) yes
C(44) C(45) C(48) 21.7(8) yes
C(44) C(45) C(49) 86(1) yes
C(48) C(45) C(49) 65(1) yes
C(40) C(46) C(41) 61.9(8) yes
C(40) C(46) C(47) 118(1) yes
C(41) C(46) C(47) 86(1) yes
C(42) C(47) C(43) 46.5(7) yes
C(42) C(47) C(46) 91(1) yes
C(43) C(47) C(46) 112(1) yes
C(43) C(48) C(44) 102(2) yes
C(43) C(48) C(45) 117(1) yes
C(43) C(48) C(49) 122(1) yes
C(44) C(48) C(45) 51(2) yes
C(44) C(48) C(49) 78(2) yes
C(45) C(48) C(49) 27.6(7) yes
C(40) C(49) C(44) 115(1) yes
C(40) C(49) C(45) 77(1) yes
C(40) C(49) C(48) 119(1) yes
C(44) C(49) C(45) 62(1) yes
C(44) C(49) C(48) 24.3(8) yes
C(45) C(49) C(48) 86(1) yes
Cl(1) C(50) Cl(2) 111.7(4) yes
F(1) B(1) F(2) 112.6(8) yes
F(1) B(1) F(3) 109.4(7) yes
F(1) B(1) F(4) 111.5(8) yes
F(2) B(1) F(3) 105.6(7) yes
F(2) B(1) F(4) 109.2(6) yes
F(3) B(1) F(4) 108.2(8) yes

loop_
_geom_bond_atom_site_label_1
_geom_bond_atom_site_label_2
_geom_bond_distance
_geom_bond_publ_flag
Ir(1) P(1) 2.295(1) yes
Ir(1) P(2) 2.297(1) yes
Ir(1) N(1) 2.142(4) yes
Ir(1) C(6) 2.018(5) yes
Cl(1) C(50) 1.705(9) yes
Cl(2) C(50) 1.771(9) yes
P(1) C(10) 1.826(5) yes
P(1) C(16) 1.815(6) yes
P(1) C(22) 1.827(6) yes
P(2) C(28) 1.826(5) yes
P(2) C(34) 1.831(5) yes
P(2) C(40) 1.829(6) yes
F(1) B(1) 1.364(10) yes
F(2) B(1) 1.355(9) yes
F(3) B(1) 1.42(1) yes
F(4) B(1) 1.339(9) yes
N(1) C(1) 1.340(6) yes
N(1) C(5) 1.352(6) yes
N(2) C(1) 1.410(6) yes
N(2) C(6) 1.332(7) yes
N(2) C(8) 1.488(7) yes
C(1) C(2) 1.402(7) yes
C(2) C(3) 1.379(8) yes
C(3) C(4) 1.373(8) yes
C(4) C(5) 1.360(8) yes
C(6) C(7) 1.495(7) yes
C(8) C(9) 1.504(9) yes
C(10) C(11) 1.383(8) yes
C(10) C(15) 1.388(8) yes
C(11) C(12) 1.382(8) yes
C(12) C(13) 1.371(9) yes
C(13) C(14) 1.385(8) yes
C(14) C(15) 1.383(8) yes
C(16) C(17) 1.383(8) yes
C(16) C(21) 1.395(8) yes
C(17) C(18) 1.38(1) yes
C(18) C(19) 1.37(1) yes
C(19) C(20) 1.35(1) yes
C(20) C(21) 1.381(9) yes
C(22) C(23) 1.359(8) yes
C(22) C(27) 1.362(9) yes
C(23) C(24) 1.391(9) yes
C(24) C(25) 1.36(1) yes
C(25) C(26) 1.36(1) yes
C(26) C(27) 1.383(10) yes
C(28) C(29) 1.395(7) yes
C(28) C(33) 1.401(7) yes
C(29) C(30) 1.388(8) yes
C(30) C(31) 1.384(8) yes
C(31) C(32) 1.391(8) yes
C(32) C(33) 1.386(8) yes
C(34) C(35) 1.368(8) yes
C(34) C(39) 1.399(8) yes
C(35) C(36) 1.418(9) yes
C(36) C(37) 1.37(1) yes
C(37) C(38) 1.36(1) yes
C(38) C(39) 1.38(1) yes
C(40) C(41) 1.43(1) yes
C(40) C(45) 1.39(1) yes
C(40) C(46) 1.41(1) yes
C(40) C(49) 1.34(2) yes
C(41) C(42) 1.40(2) yes
C(41) C(46) 1.36(2) yes
C(42) C(43) 1.31(1) yes
C(42) C(47) 1.59(2) yes
C(43) C(44) 1.42(2) yes
C(43) C(47) 1.71(2) yes
C(43) C(48) 1.15(2) yes
C(44) C(45) 1.32(2) yes
C(44) C(48) 0.62(2) yes
C(44) C(49) 1.48(2) yes
C(45) C(48) 1.61(2) yes
C(45) C(49) 0.75(2) yes
C(46) C(47) 1.42(2) yes
C(48) C(49) 1.47(2) yes
